data_7243049
loop_
_publ_author_name
'Zhou, Chuan-Cong'
'Liu, Hou-Ting'
'Ding, Li'
'Lu, Jing'
'Wang, Su-Na'
'Li, Yun-Wu'

_publ_section_title
;
 Proton conductivities of four low dimensional MOFs: affected by the
 amount of chelated ligands
;
_journal_issue 29
_journal_name_full CrystEngComm
_journal_page_first 5106
_journal_page_last 5115
_journal_paper_doi 10.1039/D1CE00589H
_journal_volume 23
_journal_year 2021
_chemical_formula_moiety 'C48 H28 Mn3 N6 O12'
_chemical_formula_sum 'C48 H28 Mn3 N6 O12'
_chemical_formula_weight 1045.58
_space_group_crystal_system triclinic
_space_group_IT_number 2
_space_group_name_Hall '-P 1'
_space_group_name_H-M_alt 'P -1'
_atom_sites_solution_hydrogens geom
_audit_creation_method SHELXL-2018/3
_audit_update_record
;
2021-04-30 deposited with the CCDC.	2021-06-14 downloaded from the CCDC.
;
_cell_angle_alpha 76.922(7)
_cell_angle_beta 70.960(9)
_cell_angle_gamma 78.692(7)
_cell_formula_units_Z 1
_cell_length_a 9.6405(9)
_cell_length_b 10.1868(8)
_cell_length_c 12.8047(12)
_cell_measurement_reflns_used 3003
_cell_measurement_temperature 293(2)
_cell_measurement_theta_max 70.2390
_cell_measurement_theta_min 4.5070
_cell_volume 1147.62(19)
_computing_cell_refinement 'CrysAlisPro 1.171.40.53 (Rigaku OD, 2019)'
_computing_data_collection 'CrysAlisPro 1.171.40.53 (Rigaku OD, 2019)'
_computing_data_reduction 'CrysAlisPro 1.171.40.53 (Rigaku OD, 2019)'
_computing_structure_refinement 'SHELXL-2018/3 (Sheldrick, 2018)'
_diffrn_ambient_temperature 293(2)
_diffrn_measured_fraction_theta_full 0.986
_diffrn_measured_fraction_theta_max 0.986
_diffrn_measurement_device_type 'Xcalibur, Eos, Gemini'
_diffrn_measurement_method '\w scans'
_diffrn_radiation_type CuK\a
_diffrn_radiation_wavelength 1.54184
_diffrn_reflns_av_R_equivalents 0.0363
_diffrn_reflns_av_unetI/netI 0.0658
_diffrn_reflns_Laue_measured_fraction_full 0.986
_diffrn_reflns_Laue_measured_fraction_max 0.986
_diffrn_reflns_limit_h_max 11
_diffrn_reflns_limit_h_min -11
_diffrn_reflns_limit_k_max 12
_diffrn_reflns_limit_k_min -9
_diffrn_reflns_limit_l_max 13
_diffrn_reflns_limit_l_min -15
_diffrn_reflns_number 7112
_diffrn_reflns_point_group_measured_fraction_full 0.986
_diffrn_reflns_point_group_measured_fraction_max 0.986
_diffrn_reflns_theta_full 67.247
_diffrn_reflns_theta_max 67.247
_diffrn_reflns_theta_min 3.709
_diffrn_source 'fine-focus sealed X-ray tube'
_exptl_absorpt_coefficient_mu 7.217
_exptl_absorpt_correction_T_max 1.00000
_exptl_absorpt_correction_T_min 0.87386
_exptl_absorpt_correction_type multi-scan
_exptl_absorpt_process_details
;
CrysAlisPro 1.171.40.53 (Rigaku Oxford Diffraction, 2019)
Empirical absorption correction using spherical harmonics,
 implemented in SCALE3 ABSPACK scaling algorithm.
;
_exptl_crystal_colour pink
_exptl_crystal_density_diffrn 1.513
_exptl_crystal_description block
_exptl_crystal_F_000 529
_exptl_crystal_size_max 0.100
_exptl_crystal_size_mid 0.100
_exptl_crystal_size_min 0.050
_refine_diff_density_max 0.562
_refine_diff_density_min -0.270
_refine_diff_density_rms 0.059
_refine_ls_extinction_method none
_refine_ls_goodness_of_fit_ref 0.880
_refine_ls_hydrogen_treatment constr
_refine_ls_matrix_type full
_refine_ls_number_parameters 313
_refine_ls_number_reflns 4053
_refine_ls_number_restraints 0
_refine_ls_restrained_S_all 0.880
_refine_ls_R_factor_all 0.0572
_refine_ls_R_factor_gt 0.0413
_refine_ls_shift/su_max 0.000
_refine_ls_shift/su_mean 0.000
_refine_ls_structure_factor_coef Fsqd
_refine_ls_weighting_details 'w=1/[\s^2^(Fo^2^)+(0.0615P)^2^] where P=(Fo^2^+2Fc^2^)/3'
_refine_ls_weighting_scheme calc
_refine_ls_wR_factor_gt 0.0974
_refine_ls_wR_factor_ref 0.1090
_reflns_Friedel_coverage 0.000
_reflns_number_gt 3254
_reflns_number_total 4053
_reflns_threshold_expression 'I > 2\s(I)'
_cod_data_source_file d1ce00589h2.cif
_cod_data_source_block exp_10889
_cod_depositor_comments 'Adding full bibliography for 7243047--7243050.cif.'
_cod_database_code 7243049
_shelx_shelxl_version_number 2018/3
_shelx_space_group_comment
;
The symmetry employed for this shelxl refinement is uniquely defined
by the following loop, which should always be used as a source of
symmetry information in preference to the above space-group names.
They are only intended as comments.
;
_shelx_estimated_absorpt_t_min 0.532
_shelx_estimated_absorpt_t_max 0.714

loop_
_space_group_symop_operation_xyz
'x, y, z'
'-x, -y, -z'

loop_
_atom_site_label
_atom_site_type_symbol
_atom_site_fract_x
_atom_site_fract_y
_atom_site_fract_z
_atom_site_U_iso_or_equiv
_atom_site_adp_type
_atom_site_occupancy
_atom_site_site_symmetry_order
_atom_site_calc_flag
_atom_site_refinement_flags_posn
_atom_site_refinement_flags_adp
_atom_site_refinement_flags_occupancy
_atom_site_disorder_assembly
_atom_site_disorder_group
Mn1 Mn 1.000000 0.000000 0.500000 0.02306(16) Uani 1 2 d S . P . .
Mn2 Mn 0.87581(5) -0.20054(4) 0.75802(4) 0.02792(14) Uani 1 1 d . . . . .
N1 N 0.8097(3) -0.3286(3) 0.9264(2) 0.0449(7) Uani 1 1 d . . . . .
N2 N 0.7797(3) -0.0591(3) 0.8837(2) 0.0480(7) Uani 1 1 d . . . . .
N3 N 0.3926(4) 0.5329(3) 0.3642(3) 0.0678(11) Uani 1 1 d . . . . .
O1 O 0.7689(2) 0.0248(2) 0.5836(2) 0.0409(6) Uani 1 1 d . . . . .
O2 O 0.6790(2) -0.1501(2) 0.71108(19) 0.0418(6) Uani 1 1 d . . . . .
O3 O 0.0252(2) -0.0514(2) 0.66737(16) 0.0312(5) Uani 1 1 d . . . . .
O4 O 0.1360(3) -0.1942(2) 0.7800(2) 0.0592(8) Uani 1 1 d . . . . .
O5 O -0.0158(3) 0.6392(2) 0.6713(2) 0.0445(6) Uani 1 1 d . . . . .
O6 O 0.0175(3) 0.7823(2) 0.5079(2) 0.0423(6) Uani 1 1 d . . . . .
C1 C 0.2576(3) -0.0051(3) 0.6688(2) 0.0262(6) Uani 1 1 d . . . . .
C2 C 0.3970(3) -0.0610(3) 0.6779(2) 0.0262(6) Uani 1 1 d . . . . .
H2 H 0.412864 -0.150426 0.713516 0.031 Uiso 1 1 calc R U . . .
C3 C 0.5135(3) 0.0168(3) 0.6337(2) 0.0251(6) Uani 1 1 d . . . . .
C4 C 0.4881(3) 0.1505(3) 0.5806(2) 0.0294(6) Uani 1 1 d . . . . .
H4 H 0.566710 0.201231 0.548399 0.035 Uiso 1 1 calc R U . . .
C5 C 0.3481(3) 0.2095(3) 0.5749(2) 0.0273(6) Uani 1 1 d . . . . .
C6 C 0.2331(3) 0.1298(3) 0.6188(2) 0.0283(6) Uani 1 1 d . . . . .
H6 H 0.138710 0.167528 0.614541 0.034 Uiso 1 1 calc R U . . .
C7 C 0.1353(3) -0.0908(3) 0.7083(3) 0.0326(7) Uani 1 1 d . . . . .
C8 C 0.6654(3) -0.0410(3) 0.6426(2) 0.0301(6) Uani 1 1 d . . . . .
C9 C 0.3192(3) 0.3532(3) 0.5203(3) 0.0316(7) Uani 1 1 d . . . . .
C10 C 0.1964(3) 0.4389(3) 0.5690(3) 0.0304(7) Uani 1 1 d . . . . .
H10 H 0.131236 0.407995 0.638100 0.037 Uiso 1 1 calc R U . . .
C11 C 0.1709(3) 0.5712(3) 0.5143(3) 0.0331(7) Uani 1 1 d . . . . .
C12 C 0.2712(5) 0.6123(3) 0.4125(3) 0.0540(10) Uani 1 1 d . . . . .
H12 H 0.253484 0.700609 0.375209 0.065 Uiso 1 1 calc R U . . .
C13 C 0.4129(4) 0.4062(3) 0.4189(3) 0.0553(11) Uani 1 1 d . . . . .
H13 H 0.496443 0.349387 0.386356 0.066 Uiso 1 1 calc R U . . .
C14 C 0.0467(4) 0.6718(3) 0.5683(3) 0.0355(7) Uani 1 1 d . . . . .
C15 C 0.7591(5) 0.0765(4) 0.8548(4) 0.0669(12) Uani 1 1 d . . . . .
H15 H 0.797767 0.115517 0.780080 0.080 Uiso 1 1 calc R U . . .
C16 C 0.6821(7) 0.1609(5) 0.9320(5) 0.0966(19) Uani 1 1 d . . . . .
H16 H 0.669185 0.254826 0.909795 0.116 Uiso 1 1 calc R U . . .
C17 C 0.6260(8) 0.1027(7) 1.0412(5) 0.117(2) Uani 1 1 d . . . . .
H17 H 0.573118 0.156648 1.094797 0.140 Uiso 1 1 calc R U . . .
C18 C 0.6480(8) -0.0361(6) 1.0716(4) 0.103(2) Uani 1 1 d . . . . .
H18 H 0.610749 -0.076748 1.146043 0.124 Uiso 1 1 calc R U . . .
C19 C 0.7258(5) -0.1153(4) 0.9910(3) 0.0594(11) Uani 1 1 d . . . . .
C20 C 0.7519(5) -0.2665(4) 1.0155(3) 0.0575(11) Uani 1 1 d . . . . .
C21 C 0.7180(6) -0.3426(6) 1.1241(4) 0.0942(18) Uani 1 1 d . . . . .
H21 H 0.676271 -0.299582 1.186168 0.113 Uiso 1 1 calc R U . . .
C22 C 0.7475(7) -0.4817(6) 1.1376(5) 0.102(2) Uani 1 1 d . . . . .
H22 H 0.728062 -0.533233 1.209472 0.122 Uiso 1 1 calc R U . . .
C23 C 0.8047(6) -0.5450(5) 1.0471(4) 0.0846(16) Uani 1 1 d . . . . .
H23 H 0.823340 -0.639338 1.055559 0.101 Uiso 1 1 calc R U . . .
C24 C 0.8339(5) -0.4646(4) 0.9428(4) 0.0618(11) Uani 1 1 d . . . . .
H24 H 0.872607 -0.506880 0.880162 0.074 Uiso 1 1 calc R U . . .

loop_
_atom_site_aniso_label
_atom_site_aniso_U_11
_atom_site_aniso_U_22
_atom_site_aniso_U_33
_atom_site_aniso_U_23
_atom_site_aniso_U_13
_atom_site_aniso_U_12
Mn1 0.0153(3) 0.0203(3) 0.0264(3) 0.0046(2) -0.0036(2) -0.0004(2)
Mn2 0.0226(3) 0.0270(3) 0.0275(3) 0.00512(19) -0.00475(19) -0.00363(19)
N1 0.0461(18) 0.0449(17) 0.0364(16) 0.0119(13) -0.0135(14) -0.0093(14)
N2 0.058(2) 0.0466(17) 0.0339(15) -0.0061(13) -0.0058(14) -0.0088(15)
N3 0.079(3) 0.0356(17) 0.052(2) 0.0076(15) 0.0152(18) -0.0001(16)
O1 0.0164(11) 0.0449(13) 0.0556(15) -0.0083(11) -0.0052(10) -0.0008(9)
O2 0.0296(12) 0.0449(13) 0.0452(13) 0.0028(11) -0.0157(10) 0.0037(10)
O3 0.0229(10) 0.0385(12) 0.0317(11) 0.0051(9) -0.0113(9) -0.0102(9)
O4 0.0535(16) 0.0479(15) 0.0714(18) 0.0341(14) -0.0321(14) -0.0237(12)
O5 0.0437(14) 0.0298(11) 0.0475(14) -0.0040(10) -0.0049(11) 0.0063(10)
O6 0.0453(14) 0.0222(11) 0.0616(15) 0.0005(10) -0.0288(12) 0.0039(10)
C1 0.0228(14) 0.0275(15) 0.0268(15) -0.0021(12) -0.0080(12) -0.0021(12)
C2 0.0279(15) 0.0238(14) 0.0256(14) -0.0019(11) -0.0090(12) -0.0016(12)
C3 0.0193(14) 0.0294(15) 0.0251(14) -0.0063(11) -0.0054(11) -0.0002(11)
C4 0.0229(15) 0.0267(14) 0.0349(16) -0.0058(12) -0.0033(12) -0.0038(12)
C5 0.0271(15) 0.0201(14) 0.0319(15) -0.0024(12) -0.0075(12) -0.0010(12)
C6 0.0182(14) 0.0272(15) 0.0352(16) -0.0034(12) -0.0064(12) 0.0022(11)
C7 0.0276(16) 0.0313(16) 0.0355(17) 0.0046(13) -0.0107(13) -0.0054(13)
C8 0.0229(15) 0.0354(16) 0.0330(16) -0.0137(13) -0.0084(13) 0.0026(13)
C9 0.0308(16) 0.0210(14) 0.0403(17) -0.0039(12) -0.0090(14) -0.0015(12)
C10 0.0270(16) 0.0227(14) 0.0385(17) -0.0007(12) -0.0091(13) -0.0027(12)
C11 0.0351(17) 0.0214(14) 0.0414(18) -0.0019(13) -0.0127(14) -0.0023(13)
C12 0.071(3) 0.0273(17) 0.047(2) 0.0057(15) -0.0066(19) 0.0001(17)
C13 0.056(2) 0.0307(18) 0.053(2) -0.0029(16) 0.0104(19) 0.0034(17)
C14 0.0339(17) 0.0236(15) 0.050(2) -0.0032(14) -0.0176(15) -0.0016(13)
C15 0.091(3) 0.051(2) 0.052(2) -0.014(2) -0.012(2) -0.003(2)
C16 0.147(6) 0.061(3) 0.077(4) -0.029(3) -0.021(4) -0.002(3)
C17 0.162(7) 0.115(5) 0.065(4) -0.050(4) -0.014(4) 0.007(5)
C18 0.156(6) 0.100(4) 0.036(2) -0.019(3) -0.004(3) -0.011(4)
C19 0.073(3) 0.070(3) 0.0333(19) -0.0100(19) -0.0107(19) -0.013(2)
C20 0.061(3) 0.074(3) 0.0327(19) 0.0091(19) -0.0136(18) -0.019(2)
C21 0.123(5) 0.106(4) 0.035(2) 0.013(3) -0.009(3) -0.024(4)
C22 0.125(5) 0.100(4) 0.055(3) 0.046(3) -0.022(3) -0.033(4)
C23 0.101(4) 0.071(3) 0.066(3) 0.032(3) -0.026(3) -0.023(3)
C24 0.069(3) 0.047(2) 0.059(3) 0.0188(19) -0.021(2) -0.013(2)

loop_
_atom_type_symbol
_atom_type_description
_atom_type_scat_dispersion_real
_atom_type_scat_dispersion_imag
_atom_type_scat_source
C C 0.0181 0.0091 'International Tables Vol C Tables 4.2.6.8 and 6.1.1.4'
H H 0.0000 0.0000 'International Tables Vol C Tables 4.2.6.8 and 6.1.1.4'
Mn Mn -0.5299 2.8052 'International Tables Vol C Tables 4.2.6.8 and 6.1.1.4'
N N 0.0311 0.0180 'International Tables Vol C Tables 4.2.6.8 and 6.1.1.4'
O O 0.0492 0.0322 'International Tables Vol C Tables 4.2.6.8 and 6.1.1.4'

loop_
_geom_angle_atom_site_label_1
_geom_angle_atom_site_label_2
_geom_angle_atom_site_label_3
_geom_angle
_geom_angle_site_symmetry_1
_geom_angle_site_symmetry_3
_geom_angle_publ_flag
O1 Mn1 O1 180.0 . 2_756 ?
O1 Mn1 O3 94.79(8) . 2_656 ?
O1 Mn1 O3 85.21(8) 2_756 2_656 ?
O1 Mn1 O3 85.21(8) . 1_655 ?
O1 Mn1 O3 94.79(8) 2_756 1_655 ?
O3 Mn1 O3 180.0 2_656 1_655 ?
O1 Mn1 O6 85.06(9) . 2_666 ?
O1 Mn1 O6 94.94(9) 2_756 2_666 ?
O3 Mn1 O6 85.92(8) 2_656 2_666 ?
O3 Mn1 O6 94.08(8) 1_655 2_666 ?
O1 Mn1 O6 94.94(9) . 1_645 ?
O1 Mn1 O6 85.06(9) 2_756 1_645 ?
O3 Mn1 O6 94.08(8) 2_656 1_645 ?
O3 Mn1 O6 85.92(8) 1_655 1_645 ?
O6 Mn1 O6 180.00(14) 2_666 1_645 ?
O5 Mn2 O2 101.31(10) 1_645 . ?
O5 Mn2 O3 98.95(9) 1_645 1_655 ?
O2 Mn2 O3 110.21(8) . 1_655 ?
O5 Mn2 N1 96.15(10) 1_645 . ?
O2 Mn2 N1 103.82(10) . . ?
O3 Mn2 N1 138.94(10) 1_655 . ?
O5 Mn2 N2 166.52(10) 1_645 . ?
O2 Mn2 N2 89.04(11) . . ?
O3 Mn2 N2 85.32(10) 1_655 . ?
N1 Mn2 N2 72.78(11) . . ?
C20 N1 C24 118.9(3) . . ?
C20 N1 Mn2 118.1(2) . . ?
C24 N1 Mn2 122.8(3) . . ?
C19 N2 C15 118.9(4) . . ?
C19 N2 Mn2 117.2(3) . . ?
C15 N2 Mn2 123.4(3) . . ?
C13 N3 C12 116.4(3) . . ?
C8 O1 Mn1 142.0(2) . . ?
C8 O2 Mn2 117.63(19) . . ?
C7 O3 Mn1 135.33(19) . 1_455 ?
C7 O3 Mn2 103.32(17) . 1_455 ?
Mn1 O3 Mn2 105.04(8) 1_455 1_455 ?
C14 O5 Mn2 116.28(19) . 1_465 ?
C14 O6 Mn1 140.6(2) . 1_465 ?
C2 C1 C6 119.8(3) . . ?
C2 C1 C7 120.2(2) . . ?
C6 C1 C7 119.9(2) . . ?
C1 C2 C3 120.0(3) . . ?
C1 C2 H2 120.0 . . ?
C3 C2 H2 120.0 . . ?
C2 C3 C4 119.4(3) . . ?
C2 C3 C8 121.1(3) . . ?
C4 C3 C8 119.5(3) . . ?
C5 C4 C3 121.3(3) . . ?
C5 C4 H4 119.4 . . ?
C3 C4 H4 119.4 . . ?
C4 C5 C6 118.5(3) . . ?
C4 C5 C9 121.7(3) . . ?
C6 C5 C9 119.8(3) . . ?
C5 C6 C1 120.9(3) . . ?
C5 C6 H6 119.5 . . ?
C1 C6 H6 119.5 . . ?
O4 C7 O3 120.3(3) . . ?
O4 C7 C1 121.7(3) . . ?
O3 C7 C1 118.0(2) . . ?
O1 C8 O2 124.8(3) . . ?
O1 C8 C3 117.1(3) . . ?
O2 C8 C3 118.0(3) . . ?
C10 C9 C13 117.3(3) . . ?
C10 C9 C5 121.2(3) . . ?
C13 C9 C5 121.6(3) . . ?
C9 C10 C11 119.6(3) . . ?
C9 C10 H10 120.2 . . ?
C11 C10 H10 120.2 . . ?
C12 C11 C10 118.0(3) . . ?
C12 C11 C14 120.2(3) . . ?
C10 C11 C14 121.6(3) . . ?
N3 C12 C11 123.9(3) . . ?
N3 C12 H12 118.0 . . ?
C11 C12 H12 118.0 . . ?
N3 C13 C9 124.8(3) . . ?
N3 C13 H13 117.6 . . ?
C9 C13 H13 117.6 . . ?
O5 C14 O6 125.6(3) . . ?
O5 C14 C11 116.9(3) . . ?
O6 C14 C11 117.5(3) . . ?
N2 C15 C16 122.5(4) . . ?
N2 C15 H15 118.8 . . ?
C16 C15 H15 118.8 . . ?
C17 C16 C15 118.3(5) . . ?
C17 C16 H16 120.9 . . ?
C15 C16 H16 120.9 . . ?
C18 C17 C16 119.5(5) . . ?
C18 C17 H17 120.2 . . ?
C16 C17 H17 120.2 . . ?
C17 C18 C19 119.7(5) . . ?
C17 C18 H18 120.2 . . ?
C19 C18 H18 120.2 . . ?
N2 C19 C18 121.1(4) . . ?
N2 C19 C20 115.4(3) . . ?
C18 C19 C20 123.5(4) . . ?
N1 C20 C21 120.5(4) . . ?
N1 C20 C19 116.1(3) . . ?
C21 C20 C19 123.5(4) . . ?
C22 C21 C20 118.9(5) . . ?
C22 C21 H21 120.6 . . ?
C20 C21 H21 120.6 . . ?
C23 C22 C21 120.7(4) . . ?
C23 C22 H22 119.6 . . ?
C21 C22 H22 119.6 . . ?
C22 C23 C24 117.5(5) . . ?
C22 C23 H23 121.2 . . ?
C24 C23 H23 121.2 . . ?
N1 C24 C23 123.4(5) . . ?
N1 C24 H24 118.3 . . ?
C23 C24 H24 118.3 . . ?

loop_
_geom_bond_atom_site_label_1
_geom_bond_atom_site_label_2
_geom_bond_distance
_geom_bond_site_symmetry_2
_geom_bond_publ_flag
Mn1 O1 2.125(2) . ?
Mn1 O1 2.125(2) 2_756 ?
Mn1 O3 2.1698(19) 2_656 ?
Mn1 O3 2.1698(19) 1_655 ?
Mn1 O6 2.173(2) 2_666 ?
Mn1 O6 2.173(2) 1_645 ?
Mn2 O5 2.094(2) 1_645 ?
Mn2 O2 2.109(2) . ?
Mn2 O3 2.1674(19) 1_655 ?
Mn2 N1 2.216(3) . ?
Mn2 N2 2.253(3) . ?
N1 C20 1.336(5) . ?
N1 C24 1.339(5) . ?
N2 C19 1.334(4) . ?
N2 C15 1.339(5) . ?
N3 C13 1.333(4) . ?
N3 C12 1.338(4) . ?
O1 C8 1.248(4) . ?
O2 C8 1.264(3) . ?
O3 C7 1.290(3) . ?
O4 C7 1.231(3) . ?
O5 C14 1.255(4) . ?
O6 C14 1.252(3) . ?
C1 C2 1.384(4) . ?
C1 C6 1.388(4) . ?
C1 C7 1.491(4) . ?
C2 C3 1.393(4) . ?
C2 H2 0.9300 . ?
C3 C4 1.391(4) . ?
C3 C8 1.499(4) . ?
C4 C5 1.384(4) . ?
C4 H4 0.9300 . ?
C5 C6 1.394(4) . ?
C5 C9 1.488(4) . ?
C6 H6 0.9300 . ?
C9 C10 1.383(4) . ?
C9 C13 1.379(5) . ?
C10 C11 1.386(4) . ?
C10 H10 0.9300 . ?
C11 C12 1.378(5) . ?
C11 C14 1.504(4) . ?
C12 H12 0.9300 . ?
C13 H13 0.9300 . ?
C15 C16 1.387(6) . ?
C15 H15 0.9300 . ?
C16 C17 1.363(7) . ?
C16 H16 0.9300 . ?
C17 C18 1.372(7) . ?
C17 H17 0.9300 . ?
C18 C19 1.383(6) . ?
C18 H18 0.9300 . ?
C19 C20 1.489(6) . ?
C20 C21 1.399(5) . ?
C21 C22 1.372(7) . ?
C21 H21 0.9300 . ?
C22 C23 1.358(7) . ?
C22 H22 0.9300 . ?
C23 C24 1.373(5) . ?
C23 H23 0.9300 . ?
C24 H24 0.9300 . ?

loop_
_geom_torsion_atom_site_label_1
_geom_torsion_atom_site_label_2
_geom_torsion_atom_site_label_3
_geom_torsion_atom_site_label_4
_geom_torsion
_geom_torsion_site_symmetry_1
_geom_torsion_site_symmetry_2
_geom_torsion_site_symmetry_3
_geom_torsion_site_symmetry_4
_geom_torsion_publ_flag
C6 C1 C2 C3 -2.1(4) . . . . ?
C7 C1 C2 C3 175.4(3) . . . . ?
C1 C2 C3 C4 0.0(4) . . . . ?
C1 C2 C3 C8 179.8(3) . . . . ?
C2 C3 C4 C5 2.6(4) . . . . ?
C8 C3 C4 C5 -177.2(3) . . . . ?
C3 C4 C5 C6 -3.1(4) . . . . ?
C3 C4 C5 C9 178.8(3) . . . . ?
C4 C5 C6 C1 1.0(4) . . . . ?
C9 C5 C6 C1 179.1(3) . . . . ?
C2 C1 C6 C5 1.6(4) . . . . ?
C7 C1 C6 C5 -176.0(3) . . . . ?
Mn1 O3 C7 O4 -126.7(3) 1_455 . . . ?
Mn2 O3 C7 O4 1.6(4) 1_455 . . . ?
Mn1 O3 C7 C1 55.2(4) 1_455 . . . ?
Mn2 O3 C7 C1 -176.5(2) 1_455 . . . ?
C2 C1 C7 O4 24.0(5) . . . . ?
C6 C1 C7 O4 -158.5(3) . . . . ?
C2 C1 C7 O3 -157.9(3) . . . . ?
C6 C1 C7 O3 19.6(4) . . . . ?
Mn1 O1 C8 O2 31.4(5) . . . . ?
Mn1 O1 C8 C3 -150.7(2) . . . . ?
Mn2 O2 C8 O1 15.2(4) . . . . ?
Mn2 O2 C8 C3 -162.69(19) . . . . ?
C2 C3 C8 O1 166.9(3) . . . . ?
C4 C3 C8 O1 -13.2(4) . . . . ?
C2 C3 C8 O2 -15.0(4) . . . . ?
C4 C3 C8 O2 164.8(3) . . . . ?
C4 C5 C9 C10 -136.4(3) . . . . ?
C6 C5 C9 C10 45.6(4) . . . . ?
C4 C5 C9 C13 43.9(5) . . . . ?
C6 C5 C9 C13 -134.1(4) . . . . ?
C13 C9 C10 C11 1.3(5) . . . . ?
C5 C9 C10 C11 -178.3(3) . . . . ?
C9 C10 C11 C12 -0.5(5) . . . . ?
C9 C10 C11 C14 -174.6(3) . . . . ?
C13 N3 C12 C11 1.3(7) . . . . ?
C10 C11 C12 N3 -0.9(6) . . . . ?
C14 C11 C12 N3 173.2(4) . . . . ?
C12 N3 C13 C9 -0.4(7) . . . . ?
C10 C9 C13 N3 -0.9(6) . . . . ?
C5 C9 C13 N3 178.7(4) . . . . ?
Mn2 O5 C14 O6 -20.9(4) 1_465 . . . ?
Mn2 O5 C14 C11 156.6(2) 1_465 . . . ?
Mn1 O6 C14 O5 54.3(5) 1_465 . . . ?
Mn1 O6 C14 C11 -123.2(3) 1_465 . . . ?
C12 C11 C14 O5 -161.6(3) . . . . ?
C10 C11 C14 O5 12.4(5) . . . . ?
C12 C11 C14 O6 16.2(5) . . . . ?
C10 C11 C14 O6 -169.9(3) . . . . ?
C19 N2 C15 C16 -0.8(7) . . . . ?
Mn2 N2 C15 C16 171.3(4) . . . . ?
N2 C15 C16 C17 0.1(9) . . . . ?
C15 C16 C17 C18 0.6(10) . . . . ?
C16 C17 C18 C19 -0.5(11) . . . . ?
C15 N2 C19 C18 0.9(7) . . . . ?
Mn2 N2 C19 C18 -171.6(4) . . . . ?
C15 N2 C19 C20 179.2(4) . . . . ?
Mn2 N2 C19 C20 6.6(5) . . . . ?
C17 C18 C19 N2 -0.3(9) . . . . ?
C17 C18 C19 C20 -178.4(6) . . . . ?
C24 N1 C20 C21 0.3(6) . . . . ?
Mn2 N1 C20 C21 -175.5(4) . . . . ?
C24 N1 C20 C19 -179.1(4) . . . . ?
Mn2 N1 C20 C19 5.1(5) . . . . ?
N2 C19 C20 N1 -7.8(6) . . . . ?
C18 C19 C20 N1 170.4(5) . . . . ?
N2 C19 C20 C21 172.9(5) . . . . ?
C18 C19 C20 C21 -8.9(8) . . . . ?
N1 C20 C21 C22 1.1(8) . . . . ?
C19 C20 C21 C22 -179.5(5) . . . . ?
C20 C21 C22 C23 -1.8(9) . . . . ?
C21 C22 C23 C24 1.1(9) . . . . ?
C20 N1 C24 C23 -1.1(6) . . . . ?
Mn2 N1 C24 C23 174.5(4) . . . . ?
C22 C23 C24 N1 0.3(8) . . . . ?
